data_4301045
loop_
_publ_author_name
'Lin, Chia-Her'
'Wang, Sue-Lein'

_publ_section_title
;
 New Titanium and Nickel Gallophosphates with Layered Structures
;
_journal_coden_ASTM INOCAJ
_journal_issue 2
_journal_name_full 'Inorganic Chemistry'
_journal_page_first 251
_journal_page_last 257
_journal_paper_doi 10.1021/ic0494556
_journal_volume 44
_journal_year 2005
_chemical_formula_sum 'C4 H17 Ga3 N3 O17 P3.5'
_chemical_formula_weight 696.76
_space_group_IT_number 15
_symmetry_cell_setting monoclinic
_symmetry_space_group_name_Hall '-C 2yc'
_symmetry_space_group_name_H-M 'C 1 2/c 1'
_cell_angle_alpha 90.00
_cell_angle_beta 117.052(3)
_cell_angle_gamma 90.00
_cell_formula_units_Z 8
_cell_length_a 20.842(3)
_cell_length_b 11.968(2)
_cell_length_c 16.512(3)
_cell_measurement_temperature 293(2)
_cell_volume 3667.8(10)
_diffrn_ambient_temperature 293(2)
_exptl_crystal_density_diffrn 2.524
_cod_duplicate_entry 4308431
_cod_depositor_comments
;
The following automatic conversions were performed:
'_symmetry_cell_setting' value 'Monoclinic' changed to 'monoclinic'
according to '/home/saulius/struct/CIF-dictionaries/cif_core.dic'
dictionary named 'cif_core.dic' version 2.4.1 from 2010-06-29.

Automatic conversion script
Id: cif_fix_enum 1527 2010-12-29 10:47:43Z saulius 
;
_cod_original_sg_symbol_H-M 'C 2/c'
_cod_original_formula_sum 'C4 H17 Ga3 N3 O17 P3.50'
_cod_database_code 4301045

loop_
_symmetry_equiv_pos_as_xyz
'x, y, z'
'-x, y, -z+1/2'
'x+1/2, y+1/2, z'
'-x+1/2, y+1/2, -z+1/2'
'-x, -y, -z'
'x, -y, z-1/2'
'-x+1/2, -y+1/2, -z'
'x+1/2, -y+1/2, z-1/2'

loop_
_atom_site_label
_atom_site_type_symbol
_atom_site_fract_x
_atom_site_fract_y
_atom_site_fract_z
_atom_site_U_iso_or_equiv
_atom_site_adp_type
_atom_site_occupancy
_atom_site_symmetry_multiplicity
_atom_site_calc_flag
_atom_site_refinement_flags
_atom_site_disorder_assembly
_atom_site_disorder_group
Ga1 Ga 0.03767(3) -0.42942(5) 0.14300(4) 0.01171(15) Uani 1 1 d . . .
Ga2 Ga 0.00973(3) 0.07892(5) 0.07778(4) 0.01011(15) Uani 1 1 d . . .
Ga3 Ga -0.06722(3) -0.19567(5) 0.08765(4) 0.00972(15) Uani 1 1 d . . .
P1 P 0.0000 -0.01926(16) 0.2500 0.0102(4) Uani 1 2 d S . .
P2 P 0.03056(7) -0.66484(11) 0.04829(9) 0.0103(3) Uani 1 1 d . . .
P3 P -0.11521(7) -0.42237(11) 0.14394(9) 0.0120(3) Uani 1 1 d . . .
P4 P 0.14404(7) 0.01572(12) 0.04951(9) 0.0116(3) Uani 1 1 d . . .
O1 O -0.0609(2) -0.0928(3) 0.1827(2) 0.0139(8) Uani 1 1 d . . .
O2 O 0.0302(2) 0.0583(3) 0.2008(2) 0.0154(8) Uani 1 1 d . . .
O3 O 0.0662(2) -0.5782(3) 0.1243(2) 0.0144(8) Uani 1 1 d . . .
O4 O 0.0370(2) -0.3847(3) 0.0316(2) 0.0152(8) Uani 1 1 d . . .
O5 O -0.08351(19) -0.2971(3) -0.0135(2) 0.0122(8) Uani 1 1 d . . .
O6 O 0.0088(2) 0.2373(3) 0.0909(2) 0.0149(8) Uani 1 1 d . . .
O7 O -0.0497(2) -0.4753(3) 0.1399(3) 0.0177(8) Uani 1 1 d . . .
O8 O -0.1199(2) -0.2957(3) 0.1281(3) 0.0154(8) Uani 1 1 d . . .
O9 O 0.1120(2) -0.4454(3) 0.2621(3) 0.0178(8) Uani 1 1 d . . .
O10 O -0.1839(2) -0.4793(3) 0.0710(3) 0.0193(9) Uani 1 1 d . . .
O11 O 0.1119(2) 0.0535(3) 0.1129(2) 0.0145(8) Uani 1 1 d . . .
O12 O -0.09618(19) 0.0758(3) 0.0156(3) 0.0142(8) Uani 1 1 d . . .
O13 O -0.15259(19) -0.1154(3) 0.0039(2) 0.0123(8) Uani 1 1 d . . .
O14 O 0.2198(2) -0.0330(3) 0.1087(3) 0.0204(9) Uani 1 1 d . . .
O15 O -0.00128(19) -0.0922(3) 0.0524(2) 0.0104(7) Uani 1 1 d . . .
O16 O 0.02506(19) -0.2710(3) 0.1634(2) 0.0121(7) Uani 1 1 d . . .
N1 N -0.0545(9) 0.2838(10) 0.2122(12) 0.278(16) Uani 1 1 d D . .
N2 N -0.1923(7) 0.3117(10) 0.2366(8) 0.131(4) Uani 1 1 d D . .
N3 N -0.2474(5) 0.3304(10) 0.4132(7) 0.130(5) Uani 1 1 d D . .
C1 C -0.1340(9) 0.2640(18) 0.1599(16) 0.251(16) Uani 1 1 d D . .
C2 C -0.1747(7) 0.2051(14) 0.2023(9) 0.233(16) Uani 1 1 d D . .
C3 C -0.2401(11) 0.284(2) 0.2798(12) 0.42(3) Uani 1 1 d D . .
C4 C -0.2549(10) 0.3807(19) 0.3270(9) 0.81(3) Uani 1 1 d D . .
O17 O 0.1618(9) -0.2847(15) 0.0555(18) 0.343(14) Uani 1 1 d . . .
H1 H 0.0422 -0.1221 0.0818 0.050 Uiso 1 1 d . . .
H2 H 0.0514 -0.2431 0.2160 0.050 Uiso 1 1 d . . .
H3 H 0.1793 -0.3940 0.0632 0.050 Uiso 1 1 d . . .
H4 H 0.1535 -0.2921 -0.0154 0.050 Uiso 1 1 d . . .

loop_
_atom_site_aniso_label
_atom_site_aniso_U_11
_atom_site_aniso_U_22
_atom_site_aniso_U_33
_atom_site_aniso_U_23
_atom_site_aniso_U_13
_atom_site_aniso_U_12
Ga1 0.0158(3) 0.0115(3) 0.0070(3) 0.0002(2) 0.0045(2) 0.0016(2)
Ga2 0.0145(3) 0.0105(3) 0.0075(3) -0.0005(2) 0.0068(2) -0.0007(2)
Ga3 0.0130(3) 0.0100(3) 0.0073(3) 0.0005(2) 0.0055(2) 0.0004(2)
P1 0.0168(10) 0.0102(9) 0.0054(9) 0.000 0.0067(8) 0.000
P2 0.0154(7) 0.0093(6) 0.0069(6) -0.0004(5) 0.0057(5) 0.0002(5)
P3 0.0128(7) 0.0123(7) 0.0091(7) 0.0023(5) 0.0033(5) -0.0013(5)
P4 0.0113(7) 0.0130(7) 0.0108(7) 0.0025(5) 0.0052(6) 0.0010(5)
O1 0.017(2) 0.014(2) 0.0120(19) -0.0037(15) 0.0083(16) -0.0020(15)
O2 0.026(2) 0.0135(19) 0.0113(19) 0.0002(15) 0.0120(17) -0.0050(16)
O3 0.021(2) 0.0099(19) 0.0093(18) -0.0010(14) 0.0041(16) 0.0016(16)
O4 0.015(2) 0.020(2) 0.0123(19) 0.0023(16) 0.0069(16) 0.0008(16)
O5 0.0150(19) 0.0132(19) 0.0092(18) -0.0023(14) 0.0062(15) 0.0001(15)
O6 0.026(2) 0.0095(18) 0.0135(19) 0.0012(15) 0.0123(17) 0.0001(16)
O7 0.014(2) 0.0116(19) 0.027(2) 0.0012(17) 0.0095(18) 0.0001(16)
O8 0.018(2) 0.013(2) 0.020(2) 0.0039(16) 0.0128(17) 0.0018(16)
O9 0.016(2) 0.022(2) 0.0120(19) -0.0044(16) 0.0030(16) 0.0057(17)
O10 0.013(2) 0.028(2) 0.0132(19) -0.0023(17) 0.0023(16) -0.0052(17)
O11 0.0147(19) 0.020(2) 0.0104(19) -0.0010(15) 0.0068(16) -0.0006(16)
O12 0.0124(19) 0.015(2) 0.017(2) -0.0011(15) 0.0077(16) 0.0016(15)
O13 0.0091(18) 0.0150(19) 0.0102(18) 0.0030(15) 0.0021(15) 0.0001(15)
O14 0.013(2) 0.024(2) 0.021(2) 0.0114(17) 0.0047(17) 0.0028(17)
O15 0.0115(18) 0.0102(18) 0.0087(17) 0.0009(14) 0.0040(15) 0.0023(14)
O16 0.0166(19) 0.0101(18) 0.0069(17) -0.0011(14) 0.0030(15) 0.0021(15)
N1 0.59(4) 0.078(8) 0.46(3) 0.100(14) 0.50(4) 0.114(15)
N2 0.124(11) 0.134(11) 0.106(10) 0.015(8) 0.028(8) -0.003(9)
N3 0.046(6) 0.191(14) 0.131(10) -0.082(10) 0.021(6) -0.023(7)
C1 0.125(14) 0.27(3) 0.40(4) 0.25(3) 0.147(19) 0.136(17)
C2 0.093(11) 0.48(4) 0.066(9) -0.099(16) -0.018(8) 0.159(18)
C3 0.32(3) 0.91(8) 0.084(14) 0.13(3) 0.14(2) 0.38(4)
C4 0.241(14) 1.75(9) 0.15(2) 0.48(4) -0.154(13) -0.596
O17 0.160(14) 0.221(17) 0.51(3) 0.10(2) 0.027(18) -0.069(14)

loop_
_geom_bond_atom_site_label_1
_geom_bond_atom_site_label_2
_geom_bond_distance
_geom_bond_site_symmetry_2
_geom_bond_publ_flag
Ga1 O7 1.880(4) . ?
Ga1 O9 1.880(4) . ?
Ga1 O4 1.910(4) . ?
Ga1 O3 1.946(4) . ?
Ga1 O16 1.965(4) . ?
Ga2 O2 1.893(4) . ?
Ga2 O6 1.909(4) . ?
Ga2 O11 1.959(4) . ?
Ga2 O12 1.966(4) . ?
Ga2 O15 2.082(3) 5 ?
Ga2 O15 2.082(3) . ?
Ga3 O8 1.937(4) . ?
Ga3 O13 1.940(4) . ?
Ga3 O1 1.951(4) . ?
Ga3 O5 1.965(3) . ?
Ga3 O16 1.972(4) . ?
Ga3 O15 2.118(3) . ?
P1 O1 1.529(4) . ?
P1 O1 1.529(4) 2 ?
P1 O2 1.543(4) . ?
P1 O2 1.543(4) 2 ?
P2 O5 1.527(4) 5_545 ?
P2 O3 1.534(4) . ?
P2 O6 1.537(4) 1_545 ?
P2 O4 1.544(4) 5_545 ?
P3 O8 1.534(4) . ?
P3 O7 1.535(4) . ?
P3 O9 1.547(4) 2 ?
P3 O10 1.548(4) . ?
P4 O12 1.542(4) 5 ?
P4 O13 1.541(4) 5 ?
P4 O11 1.546(4) . ?
P4 O14 1.545(4) . ?
O4 P2 1.544(4) 5_545 ?
O5 P2 1.527(4) 5_545 ?
O6 P2 1.537(4) 1_565 ?
O9 P3 1.547(4) 2 ?
O12 P4 1.542(4) 5 ?
O13 P4 1.541(4) 5 ?
O15 Ga2 2.082(3) 5 ?
O15 H1 0.8858 . ?
O16 H2 0.8559 . ?
N1 C1 1.499(6) . ?
N2 C3 1.503(6) . ?
N2 C2 1.506(6) . ?
N3 C4 1.487(6) . ?
C1 C2 1.500(6) . ?
C3 C4 1.504(6) . ?
O17 H3 1.3488 . ?
O17 H4 1.1061 . ?
